data_7220468
loop_
_publ_author_name
'Singh, Vinod Prasad'
'Singh, Pooja'
'Singh, Divya Pratap'
'Tiwari, Karishma'
'Mishra, Monika'
'SINGH, ASHISH'

_publ_section_title
;
 Synthesis, structural investigations and corrosion inhibition studies on
 Mn(II), Co(II), Ni(II), Cu(II) and Zn(II) complexes with 2-amino-benzoic
 acid (phenyl-pyridin-2-yl-methylene)-hydrazide
;
_journal_name_full 'RSC Adv.'
_journal_paper_doi 10.1039/C4RA11929K
_journal_year 2015
_chemical_formula_moiety 'C38 H30 Cu N8 O2'
_chemical_formula_sum 'C38 H30 Cu N8 O2'
_chemical_formula_weight 694.24
_space_group_IT_number 14
_symmetry_cell_setting monoclinic
_symmetry_Int_Tables_number 14
_symmetry_space_group_name_Hall '-P 2yn'
_symmetry_space_group_name_H-M 'P 1 21/n 1'
_atom_sites_solution_hydrogens geom
_atom_sites_solution_primary direct
_atom_sites_solution_secondary difmap
_audit_creation_method SHELXL-97
_audit_update_record
;
2014-02-21 deposited with the CCDC.
2015-05-12 downloaded from the CCDC.
;
_cell_angle_alpha 90.00
_cell_angle_beta 103.586(5)
_cell_angle_gamma 90.00
_cell_formula_units_Z 4
_cell_length_a 13.2388(7)
_cell_length_b 10.7929(11)
_cell_length_c 24.2294(14)
_cell_measurement_temperature 293(2)
_cell_measurement_theta_max 29.0641
_cell_measurement_theta_min 2.9466
_cell_volume 3365.1(4)
_computing_structure_refinement 'SHELXL-97 (Sheldrick, 1997)'
_diffrn_ambient_temperature 293(2)
_diffrn_measured_fraction_theta_full 0.998
_diffrn_measured_fraction_theta_max 0.855
_diffrn_radiation_monochromator graphite
_diffrn_radiation_type MoK\a
_diffrn_radiation_wavelength 0.71073
_diffrn_reflns_av_R_equivalents 0.0261
_diffrn_reflns_av_sigmaI/netI 0.0434
_diffrn_reflns_limit_h_max 16
_diffrn_reflns_limit_h_min -15
_diffrn_reflns_limit_k_max 13
_diffrn_reflns_limit_k_min -13
_diffrn_reflns_limit_l_max 32
_diffrn_reflns_limit_l_min -28
_diffrn_reflns_number 16423
_diffrn_reflns_theta_full 25.00
_diffrn_reflns_theta_max 29.09
_diffrn_reflns_theta_min 3.21
_diffrn_source 'fine-focus sealed tube'
_exptl_absorpt_coefficient_mu 0.696
_exptl_absorpt_correction_T_max 1.00000
_exptl_absorpt_correction_T_min 0.80935
_exptl_absorpt_correction_type multi-scan
_exptl_absorpt_process_details '(North et al., 1968)'
_exptl_crystal_density_diffrn 1.370
_exptl_crystal_density_method 'not measured'
_exptl_crystal_F_000 1436
_exptl_crystal_size_max 0.32
_exptl_crystal_size_mid 0.30
_exptl_crystal_size_min 0.28
_refine_diff_density_max 1.369
_refine_diff_density_min -0.575
_refine_diff_density_rms 0.065
_refine_ls_extinction_coef 0.0032(4)
_refine_ls_extinction_expression Fc^*^=kFc[1+0.001xFc^2^\l^3^/sin(2\q)]^-1/4^
_refine_ls_extinction_method SHELXL
_refine_ls_goodness_of_fit_ref 1.021
_refine_ls_hydrogen_treatment mixed
_refine_ls_matrix_type full
_refine_ls_number_parameters 451
_refine_ls_number_reflns 9024
_refine_ls_number_restraints 1
_refine_ls_restrained_S_all 1.027
_refine_ls_R_factor_all 0.0938
_refine_ls_R_factor_gt 0.0602
_refine_ls_shift/su_max 0.003
_refine_ls_shift/su_mean 0.002
_refine_ls_structure_factor_coef Fsqd
_refine_ls_weighting_details 'calc w=1/[\s^2^(Fo^2^)+(0.0857P)^2^+3.1708P] where P=(Fo^2^+2Fc^2^)/3'
_refine_ls_weighting_scheme calc
_refine_ls_wR_factor_gt 0.1612
_refine_ls_wR_factor_ref 0.1853
_reflns_number_gt 5195
_reflns_number_total 9024
_reflns_threshold_expression >2sigma(I)
_cod_data_source_file c4ra11929k2.cif
_cod_data_source_block cu-b12
_cod_original_sg_symbol_H-M 'P 21/n'
_cod_database_code 7220468

loop_
_symmetry_equiv_pos_as_xyz
'x, y, z'
'-x+1/2, y+1/2, -z+1/2'
'-x, -y, -z'
'x-1/2, -y-1/2, z-1/2'

loop_
_atom_site_label
_atom_site_type_symbol
_atom_site_fract_x
_atom_site_fract_y
_atom_site_fract_z
_atom_site_U_iso_or_equiv
_atom_site_adp_type
_atom_site_occupancy
_atom_site_symmetry_multiplicity
_atom_site_calc_flag
_atom_site_refinement_flags
O1 O 0.2525(2) 0.0455(3) 0.11171(11) 0.0618(8) Uani 1 1 d .
N6 N 0.3885(2) 0.1886(3) 0.02315(11) 0.0402(6) Uani 1 1 d .
H43 H 0.010(4) 0.499(5) 0.257(2) 0.090(16) Uiso 1 1 d .
H47 H -0.138(5) 0.541(6) 0.193(3) 0.11(2) Uiso 1 1 d .
Cu1 Cu 0.29582(3) 0.21497(5) 0.073999(17) 0.05113(19) Uani 1 1 d .
N2 N 0.1942(2) 0.2706(3) 0.11748(11) 0.0410(6) Uani 1 1 d .
N7 N 0.49320(19) 0.1950(3) 0.04623(11) 0.0412(7) Uani 1 1 d .
N3 N 0.1555(2) 0.1859(3) 0.14880(11) 0.0397(6) Uani 1 1 d .
O2 O 0.4402(2) 0.2211(3) 0.12939(10) 0.0664(9) Uani 1 1 d .
C32 C 0.5105(2) 0.2079(4) 0.10273(14) 0.0442(8) Uani 1 1 d .
C26 C 0.4123(2) 0.2098(3) -0.07376(13) 0.0409(8) Uani 1 1 d .
C14 C 0.1701(2) -0.0223(3) 0.18310(12) 0.0365(7) Uani 1 1 d .
C13 C 0.1957(2) 0.0731(3) 0.14476(13) 0.0397(7) Uani 1 1 d .
N8 N 0.68257(19) 0.1286(3) 0.05468(11) 0.0432(7) Uani 1 1 d .
H12A H 0.7331 0.1032 0.0409 0.052 Uiso 1 1 calc R
H12B H 0.6205 0.1311 0.0335 0.052 Uiso 1 1 calc R
C24 C 0.2358(2) 0.1816(3) -0.04745(13) 0.0413(8) Uani 1 1 d .
N5 N 0.1885(2) 0.1855(3) -0.00419(12) 0.0492(8) Uani 1 1 d .
C25 C 0.3504(2) 0.1929(3) -0.03089(13) 0.0379(7) Uani 1 1 d .
C15 C 0.1163(2) 0.0060(4) 0.22517(13) 0.0413(8) Uani 1 1 d .
C19 C 0.2032(2) -0.1431(4) 0.17852(14) 0.0452(8) Uani 1 1 d .
H017 H 0.2399 -0.1619 0.1513 0.054 Uiso 1 1 calc R
C23 C 0.1801(3) 0.1661(4) -0.10244(14) 0.0534(9) Uani 1 1 d .
H018 H 0.2137 0.1661 -0.1321 0.064 Uiso 1 1 calc R
C33 C 0.6207(3) 0.2027(4) 0.13380(15) 0.0497(9) Uani 1 1 d .
C16 C 0.0992(3) -0.0884(4) 0.26095(14) 0.0506(9) Uani 1 1 d .
H020 H 0.0654 -0.0704 0.2896 0.061 Uiso 1 1 calc R
C34 C 0.7004(3) 0.1643(4) 0.10900(16) 0.0486(9) Uani 1 1 d .
N1 N 0.2866(2) 0.4196(3) 0.06028(13) 0.0544(8) Uani 1 1 d .
C6 C 0.1582(3) 0.3824(4) 0.11256(14) 0.0449(8) Uani 1 1 d .
C17 C 0.1308(3) -0.2064(4) 0.25500(15) 0.0558(10) Uani 1 1 d .
H024 H 0.1173 -0.2680 0.2791 0.067 Uiso 1 1 calc R
C27 C 0.4849(3) 0.1248(4) -0.08100(15) 0.0493(9) Uani 1 1 d .
H025 H 0.4965 0.0542 -0.0584 0.059 Uiso 1 1 calc R
C5 C 0.2094(3) 0.4694(4) 0.08046(14) 0.0485(9) Uani 1 1 d .
C7 C 0.0711(3) 0.4254(4) 0.13657(16) 0.0500(9) Uani 1 1 d .
C21 C 0.0269(3) 0.1520(5) -0.06853(18) 0.0678(12) Uani 1 1 d .
H028 H -0.0446 0.1415 -0.0745 0.081 Uiso 1 1 calc R
C31 C 0.3981(3) 0.3155(4) -0.10700(17) 0.0568(10) Uani 1 1 d .
H029 H 0.3496 0.3745 -0.1023 0.068 Uiso 1 1 calc R
C29 C 0.5264(3) 0.2479(5) -0.15409(17) 0.0690(13) Uani 1 1 d .
H030 H 0.5650 0.2605 -0.1811 0.083 Uiso 1 1 calc R
C22 C 0.0735(3) 0.1506(5) -0.11326(17) 0.0665(12) Uani 1 1 d .
H031 H 0.0344 0.1394 -0.1502 0.080 Uiso 1 1 calc R
C1 C 0.3386(4) 0.4926(5) 0.03239(19) 0.0701(12) Uani 1 1 d .
H32 H 0.3927 0.4584 0.0190 0.084 Uiso 1 1 calc R
C37 C 0.7463(4) 0.2303(7) 0.2231(2) 0.101(2) Uani 1 1 d .
H033 H 0.7615 0.2522 0.2612 0.122 Uiso 1 1 calc R
C18 C 0.1829(3) -0.2357(4) 0.21349(16) 0.0541(9) Uani 1 1 d .
H034 H 0.2038 -0.3167 0.2093 0.065 Uiso 1 1 calc R
C38 C 0.6452(3) 0.2350(6) 0.19118(18) 0.0800(15) Uani 1 1 d .
H035 H 0.5925 0.2600 0.2082 0.096 Uiso 1 1 calc R
C4 C 0.1827(4) 0.5927(4) 0.07247(18) 0.0675(12) Uani 1 1 d .
H036 H 0.1292 0.6259 0.0868 0.081 Uiso 1 1 calc R
C28 C 0.5408(3) 0.1433(5) -0.12154(17) 0.0655(12) Uani 1 1 d .
H037 H 0.5887 0.0841 -0.1268 0.079 Uiso 1 1 calc R
C20 C 0.0868(3) 0.1691(5) -0.01492(17) 0.0619(11) Uani 1 1 d .
H038 H 0.0547 0.1692 0.0153 0.074 Uiso 1 1 calc R
C30 C 0.4550(4) 0.3340(5) -0.14680(18) 0.0704(13) Uani 1 1 d .
H039 H 0.4449 0.4054 -0.1689 0.085 Uiso 1 1 calc R
C35 C 0.8016(3) 0.1592(5) 0.1420(2) 0.0682(12) Uani 1 1 d .
H040 H 0.8550 0.1322 0.1260 0.082 Uiso 1 1 calc R
C2 C 0.3161(4) 0.6162(5) 0.0225(2) 0.0798(14) Uani 1 1 d .
H041 H 0.3537 0.6644 0.0025 0.096 Uiso 1 1 calc R
C3 C 0.2376(5) 0.6661(5) 0.0425(2) 0.0829(15) Uani 1 1 d .
H042 H 0.2206 0.7493 0.0362 0.100 Uiso 1 1 calc R
C9 C 0.0019(5) 0.4827(5) 0.2155(3) 0.0855(16) Uani 1 1 d D
C36 C 0.8234(4) 0.1936(6) 0.1983(2) 0.0892(17) Uani 1 1 d .
H044 H 0.8917 0.1918 0.2196 0.107 Uiso 1 1 calc R
C12 C -0.0249(4) 0.4499(6) 0.1008(2) 0.0846(15) Uani 1 1 d .
H045 H -0.0341 0.4388 0.0619 0.102 Uiso 1 1 calc R
C8 C 0.0836(3) 0.4421(4) 0.19405(17) 0.0591(10) Uani 1 1 d .
H046 H 0.1476 0.4260 0.2186 0.071 Uiso 1 1 calc R
C10 C -0.0945(5) 0.5076(6) 0.1780(3) 0.101(2) Uani 1 1 d D
C11 C -0.1064(4) 0.4901(7) 0.1220(3) 0.107(2) Uani 1 1 d .
H052 H -0.1705 0.5053 0.0973 0.129 Uiso 1 1 calc R
N4 N 0.0809(2) 0.1192(3) 0.23202(10) 0.0376(6) Uani 1 1 d .
H11A H 0.0482 0.1327 0.2582 0.045 Uiso 1 1 calc R
H11B H 0.0908 0.1787 0.2103 0.045 Uiso 1 1 calc R

loop_
_atom_site_aniso_label
_atom_site_aniso_U_11
_atom_site_aniso_U_22
_atom_site_aniso_U_33
_atom_site_aniso_U_23
_atom_site_aniso_U_13
_atom_site_aniso_U_12
O1 0.0636(16) 0.082(2) 0.0526(15) 0.0150(14) 0.0393(13) 0.0240(15)
N6 0.0294(13) 0.0540(18) 0.0367(14) 0.0060(12) 0.0068(10) -0.0031(12)
Cu1 0.0311(2) 0.0829(4) 0.0393(3) 0.0112(2) 0.00805(16) -0.0041(2)
N2 0.0357(14) 0.0549(19) 0.0310(13) 0.0039(12) 0.0048(10) -0.0043(13)
N7 0.0274(12) 0.0615(19) 0.0344(14) 0.0069(12) 0.0065(10) -0.0020(12)
N3 0.0344(13) 0.0508(18) 0.0351(14) 0.0014(12) 0.0104(10) 0.0005(12)
O2 0.0401(13) 0.124(3) 0.0366(13) 0.0059(14) 0.0117(10) 0.0117(15)
C32 0.0311(16) 0.063(2) 0.0386(17) 0.0083(15) 0.0086(12) 0.0031(15)
C26 0.0361(16) 0.055(2) 0.0316(15) 0.0015(14) 0.0075(12) 0.0006(15)
C14 0.0274(14) 0.052(2) 0.0290(14) -0.0038(13) 0.0048(11) 0.0005(13)
C13 0.0284(14) 0.060(2) 0.0312(15) 0.0001(14) 0.0076(11) 0.0021(15)
N8 0.0283(13) 0.060(2) 0.0436(15) 0.0006(13) 0.0139(11) 0.0047(12)
C24 0.0348(16) 0.054(2) 0.0340(16) 0.0001(14) 0.0050(12) -0.0004(14)
N5 0.0339(14) 0.077(2) 0.0360(14) -0.0034(14) 0.0080(11) -0.0067(14)
C25 0.0338(15) 0.047(2) 0.0333(16) 0.0027(13) 0.0088(12) -0.0009(13)
C15 0.0309(15) 0.063(2) 0.0305(15) -0.0047(14) 0.0086(11) -0.0063(15)
C19 0.0364(17) 0.059(2) 0.0384(17) -0.0022(16) 0.0053(13) 0.0047(16)
C23 0.0452(19) 0.079(3) 0.0348(18) -0.0032(17) 0.0071(14) -0.0054(19)
C33 0.0345(17) 0.071(3) 0.0409(18) 0.0036(17) 0.0028(13) 0.0011(17)
C16 0.0461(19) 0.075(3) 0.0338(17) 0.0016(17) 0.0147(14) -0.0048(18)
C34 0.0354(17) 0.052(2) 0.058(2) 0.0080(17) 0.0099(15) 0.0011(15)
N1 0.0528(18) 0.059(2) 0.0539(18) -0.0008(15) 0.0182(14) -0.0091(15)
C6 0.0410(17) 0.053(2) 0.0371(17) 0.0015(15) 0.0027(13) -0.0041(16)
C17 0.053(2) 0.071(3) 0.0406(19) 0.0118(18) 0.0056(16) -0.007(2)
C27 0.050(2) 0.055(2) 0.0451(19) 0.0017(16) 0.0163(15) 0.0056(17)
C5 0.051(2) 0.053(2) 0.0394(18) 0.0000(16) 0.0063(14) -0.0073(17)
C7 0.048(2) 0.047(2) 0.056(2) 0.0038(17) 0.0128(16) 0.0008(16)
C21 0.0335(18) 0.100(4) 0.066(3) -0.012(2) 0.0044(17) -0.007(2)
C31 0.050(2) 0.063(3) 0.058(2) 0.0178(19) 0.0155(17) 0.0102(18)
C29 0.056(2) 0.112(4) 0.045(2) 0.014(2) 0.0227(18) 0.000(2)
C22 0.046(2) 0.105(4) 0.042(2) -0.009(2) -0.0029(16) -0.008(2)
C1 0.071(3) 0.076(3) 0.071(3) 0.001(2) 0.030(2) -0.017(2)
C37 0.056(3) 0.180(6) 0.055(3) -0.016(3) -0.012(2) 0.012(3)
C18 0.051(2) 0.052(2) 0.054(2) 0.0054(18) 0.0016(16) 0.0042(18)
C38 0.048(2) 0.138(5) 0.049(2) -0.012(3) 0.0007(18) 0.010(3)
C4 0.079(3) 0.062(3) 0.064(3) 0.003(2) 0.023(2) 0.001(2)
C28 0.057(2) 0.090(3) 0.057(2) -0.007(2) 0.0288(19) 0.008(2)
C20 0.0376(19) 0.098(3) 0.051(2) -0.007(2) 0.0138(16) -0.007(2)
C30 0.067(3) 0.090(3) 0.055(2) 0.031(2) 0.015(2) -0.004(2)
C35 0.037(2) 0.081(3) 0.087(3) 0.005(2) 0.0146(19) 0.005(2)
C2 0.103(4) 0.068(3) 0.075(3) 0.005(2) 0.036(3) -0.025(3)
C3 0.114(4) 0.056(3) 0.079(3) 0.015(2) 0.022(3) -0.003(3)
C9 0.117(5) 0.069(3) 0.090(4) -0.003(3) 0.063(4) 0.007(3)
C36 0.044(2) 0.136(5) 0.075(3) -0.005(3) -0.012(2) 0.002(3)
C12 0.059(3) 0.116(4) 0.074(3) -0.011(3) 0.007(2) 0.022(3)
C8 0.068(3) 0.060(3) 0.054(2) 0.0016(19) 0.0224(18) 0.003(2)
C10 0.087(4) 0.090(4) 0.148(6) 0.003(4) 0.072(5) 0.019(3)
C11 0.056(3) 0.135(6) 0.132(5) -0.005(4) 0.026(3) 0.029(3)
N4 0.0459(14) 0.0388(16) 0.0374(14) -0.0065(11) 0.0286(11) 0.0019(12)

loop_
_atom_type_symbol
_atom_type_description
_atom_type_scat_dispersion_real
_atom_type_scat_dispersion_imag
_atom_type_scat_source
C C 0.0033 0.0016 'International Tables Vol C Tables 4.2.6.8 and 6.1.1.4'
H H 0.0000 0.0000 'International Tables Vol C Tables 4.2.6.8 and 6.1.1.4'
N N 0.0061 0.0033 'International Tables Vol C Tables 4.2.6.8 and 6.1.1.4'
O O 0.0106 0.0060 'International Tables Vol C Tables 4.2.6.8 and 6.1.1.4'
Cu Cu 0.3201 1.2651 'International Tables Vol C Tables 4.2.6.8 and 6.1.1.4'

loop_
_geom_angle_atom_site_label_1
_geom_angle_atom_site_label_2
_geom_angle_atom_site_label_3
_geom_angle
C13 O1 Cu1 108.9(2)
C25 N6 N7 122.0(3)
C25 N6 Cu1 118.8(2)
N7 N6 Cu1 117.4(2)
N6 Cu1 N2 169.29(12)
N6 Cu1 O2 77.97(10)
N2 Cu1 O2 106.55(10)
N6 Cu1 N5 78.55(11)
N2 Cu1 N5 97.18(11)
O2 Cu1 N5 156.26(11)
N6 Cu1 O1 114.11(11)
N2 Cu1 O1 75.75(11)
O2 Cu1 O1 92.82(12)
N5 Cu1 O1 93.54(12)
N6 Cu1 N1 94.04(12)
N2 Cu1 N1 76.09(12)
O2 Cu1 N1 94.30(13)
N5 Cu1 N1 90.80(12)
O1 Cu1 N1 151.83(10)
C6 N2 N3 119.9(3)
C6 N2 Cu1 121.0(2)
N3 N2 Cu1 118.9(2)
C32 N7 N6 109.6(2)
C13 N3 N2 111.1(3)
C32 O2 Cu1 110.2(2)
O2 C32 N7 124.5(3)
O2 C32 C33 120.2(3)
N7 C32 C33 115.3(3)
C27 C26 C31 118.8(3)
C27 C26 C25 122.0(3)
C31 C26 C25 119.2(3)
C19 C14 C15 119.0(3)
C19 C14 C13 118.7(3)
C15 C14 C13 122.3(3)
O1 C13 N3 124.6(3)
O1 C13 C14 119.7(3)
N3 C13 C14 115.6(3)
C34 N8 H12A 120.0
C34 N8 H12B 120.0
H12A N8 H12B 120.0
N5 C24 C23 121.3(3)
N5 C24 C25 114.9(3)
C23 C24 C25 123.7(3)
C20 N5 C24 118.8(3)
C20 N5 Cu1 129.6(3)
C24 N5 Cu1 111.6(2)
N6 C25 C26 124.7(3)
N6 C25 C24 113.8(3)
C26 C25 C24 121.5(3)
N4 C15 C16 118.7(3)
N4 C15 C14 122.8(3)
C16 C15 C14 118.5(3)
C18 C19 C14 121.4(3)
C18 C19 H017 119.3
C14 C19 H017 119.3
C24 C23 C22 119.3(3)
C24 C23 H018 120.4
C22 C23 H018 120.4
C34 C33 C38 118.8(3)
C34 C33 C32 123.3(3)
C38 C33 C32 117.9(3)
C17 C16 C15 121.4(3)
C17 C16 H020 119.3
C15 C16 H020 119.3
N8 C34 C35 118.6(3)
N8 C34 C33 122.2(3)
C35 C34 C33 119.2(4)
C1 N1 C5 118.5(4)
C1 N1 Cu1 130.1(3)
C5 N1 Cu1 111.2(2)
N2 C6 C5 115.8(3)
N2 C6 C7 124.1(3)
C5 C6 C7 120.1(3)
C16 C17 C18 120.7(4)
C16 C17 H024 119.6
C18 C17 H024 119.6
C26 C27 C28 120.4(4)
C26 C27 H025 119.8
C28 C27 H025 119.8
N1 C5 C4 121.8(4)
N1 C5 C6 114.7(3)
C4 C5 C6 123.5(4)
C8 C7 C12 118.9(4)
C8 C7 C6 121.3(3)
C12 C7 C6 119.9(4)
C20 C21 C22 119.0(4)
C20 C21 H028 120.5
C22 C21 H028 120.5
C30 C31 C26 120.5(4)
C30 C31 H029 119.8
C26 C31 H029 119.8
C28 C29 C30 119.6(4)
C28 C29 H030 120.2
C30 C29 H030 120.2
C21 C22 C23 118.6(3)
C21 C22 H031 120.7
C23 C22 H031 120.7
N1 C1 C2 123.1(5)
N1 C1 H32 118.4
C2 C1 H32 118.4
C36 C37 C38 119.6(5)
C36 C37 H033 120.2
C38 C37 H033 120.2
C19 C18 C17 118.9(4)
C19 C18 H034 120.5
C17 C18 H034 120.5
C37 C38 C33 121.1(4)
C37 C38 H035 119.5
C33 C38 H035 119.5
C5 C4 C3 118.4(4)
C5 C4 H036 120.8
C3 C4 H036 120.8
C29 C28 C27 120.5(4)
C29 C28 H037 119.8
C27 C28 H037 119.8
N5 C20 C21 122.9(4)
N5 C20 H038 118.6
C21 C20 H038 118.6
C29 C30 C31 120.2(4)
C29 C30 H039 119.9
C31 C30 H039 119.9
C36 C35 C34 120.6(4)
C36 C35 H040 119.7
C34 C35 H040 119.7
C3 C2 C1 118.3(4)
C3 C2 H041 120.8
C1 C2 H041 120.8
C2 C3 C4 120.0(5)
C2 C3 H042 120.0
C4 C3 H042 120.0
C8 C9 C10 119.3(5)
C8 C9 H43 122(3)
C10 C9 H43 119(3)
C37 C36 C35 120.7(4)
C37 C36 H044 119.6
C35 C36 H044 119.6
C11 C12 C7 121.0(5)
C11 C12 H045 119.5
C7 C12 H045 119.5
C7 C8 C9 120.4(5)
C7 C8 H046 119.8
C9 C8 H046 119.8
C11 C10 C9 120.0(5)
C11 C10 H47 125(4)
C9 C10 H47 115(4)
C10 C11 C12 120.5(6)
C10 C11 H052 119.8
C12 C11 H052 119.8
C15 N4 H11A 120.0
C15 N4 H11B 120.0
H11A N4 H11B 120.0

loop_
_geom_bond_atom_site_label_1
_geom_bond_atom_site_label_2
_geom_bond_distance
O1 C13 1.256(4)
O1 Cu1 2.181(3)
N6 C25 1.289(4)
N6 N7 1.370(3)
N6 Cu1 1.953(3)
Cu1 N2 1.986(3)
Cu1 O2 2.063(3)
Cu1 N5 2.108(3)
Cu1 N1 2.233(3)
N2 C6 1.292(5)
N2 N3 1.363(4)
N7 C32 1.341(4)
N3 C13 1.342(4)
O2 C32 1.258(4)
C32 C33 1.477(4)
C26 C27 1.369(5)
C26 C31 1.384(5)
C26 C25 1.478(4)
C14 C19 1.388(5)
C14 C15 1.407(4)
C14 C13 1.478(5)
N8 C34 1.338(4)
N8 H12A 0.8600
N8 H12B 0.8600
C24 N5 1.342(4)
C24 C23 1.373(5)
C24 C25 1.481(4)
N5 C20 1.322(4)
C15 N4 1.333(4)
C15 C16 1.390(5)
C19 C18 1.377(5)
C19 H017 0.9300
C23 C22 1.384(5)
C23 H018 0.9300
C33 C34 1.394(5)
C33 C38 1.396(5)
C16 C17 1.359(6)
C16 H020 0.9300
C34 C35 1.391(5)
N1 C1 1.330(5)
N1 C5 1.345(5)
C6 C5 1.482(5)
C6 C7 1.482(5)
C17 C18 1.383(5)
C17 H024 0.9300
C27 C28 1.376(5)
C27 H025 0.9300
C5 C4 1.378(6)
C7 C8 1.375(5)
C7 C12 1.385(6)
C21 C20 1.366(5)
C21 C22 1.368(6)
C21 H028 0.9300
C31 C30 1.370(6)
C31 H029 0.9300
C29 C28 1.365(7)
C29 C30 1.366(7)
C29 H030 0.9300
C22 H031 0.9300
C1 C2 1.376(7)
C1 H32 0.9300
C37 C36 1.360(7)
C37 C38 1.380(6)
C37 H033 0.9300
C18 H034 0.9300
C38 H035 0.9300
C4 C3 1.390(6)
C4 H036 0.9300
C28 H037 0.9300
C20 H038 0.9300
C30 H039 0.9300
C35 C36 1.376(7)
C35 H040 0.9300
C2 C3 1.358(7)
C2 H041 0.9300
C3 H042 0.9300
C9 C8 1.378(6)
C9 C10 1.407(8)
C9 H43 0.99(5)
C36 H044 0.9300
C12 C11 1.369(7)
C12 H045 0.9300
C8 H046 0.9300
C10 C11 1.343(9)
C10 H47 0.83(6)
C11 H052 0.9300
N4 H11A 0.8600
N4 H11B 0.8600

loop_
_geom_torsion_atom_site_label_1
_geom_torsion_atom_site_label_2
_geom_torsion_atom_site_label_3
_geom_torsion_atom_site_label_4
_geom_torsion
C25 N6 Cu1 N2 -53.2(7)
N7 N6 Cu1 N2 112.2(6)
C25 N6 Cu1 O2 -169.3(3)
N7 N6 Cu1 O2 -4.0(2)
C25 N6 Cu1 N5 14.2(3)
N7 N6 Cu1 N5 179.6(3)
C25 N6 Cu1 O1 103.0(3)
N7 N6 Cu1 O1 -91.7(2)
C25 N6 Cu1 N1 -75.8(3)
N7 N6 Cu1 N1 89.6(2)
C13 O1 Cu1 N6 178.1(2)
C13 O1 Cu1 N2 -6.4(2)
C13 O1 Cu1 O2 100.0(2)
C13 O1 Cu1 N5 -102.9(2)
C13 O1 Cu1 N1 -4.6(4)
N6 Cu1 N2 C6 -13.2(7)
O2 Cu1 N2 C6 100.5(3)
N5 Cu1 N2 C6 -79.0(3)
O1 Cu1 N2 C6 -170.8(3)
N1 Cu1 N2 C6 10.1(2)
N6 Cu1 N2 N3 160.8(5)
O2 Cu1 N2 N3 -85.5(2)
N5 Cu1 N2 N3 95.1(2)
O1 Cu1 N2 N3 3.2(2)
N1 Cu1 N2 N3 -175.9(2)
C25 N6 N7 C32 170.5(3)
Cu1 N6 N7 C32 5.6(4)
C6 N2 N3 C13 174.5(3)
Cu1 N2 N3 C13 0.4(3)
N6 Cu1 O2 C32 1.4(3)
N2 Cu1 O2 C32 -168.6(3)
N5 Cu1 O2 C32 10.0(5)
O1 Cu1 O2 C32 115.4(3)
N1 Cu1 O2 C32 -91.9(3)
Cu1 O2 C32 N7 1.6(5)
Cu1 O2 C32 C33 -176.9(3)
N6 N7 C32 O2 -4.7(5)
N6 N7 C32 C33 173.8(3)
Cu1 O1 C13 N3 9.7(4)
Cu1 O1 C13 C14 -169.7(2)
N2 N3 C13 O1 -7.4(4)
N2 N3 C13 C14 172.0(2)
C19 C14 C13 O1 -4.8(4)
C15 C14 C13 O1 173.1(3)
C19 C14 C13 N3 175.7(3)
C15 C14 C13 N3 -6.4(4)
C23 C24 N5 C20 2.7(6)
C25 C24 N5 C20 -176.3(4)
C23 C24 N5 Cu1 -178.4(3)
C25 C24 N5 Cu1 2.6(4)
N6 Cu1 N5 C20 170.3(4)
N2 Cu1 N5 C20 -19.6(4)
O2 Cu1 N5 C20 161.7(4)
O1 Cu1 N5 C20 56.4(4)
N1 Cu1 N5 C20 -95.7(4)
N6 Cu1 N5 C24 -8.3(3)
N2 Cu1 N5 C24 161.7(3)
O2 Cu1 N5 C24 -17.0(5)
O1 Cu1 N5 C24 -122.2(3)
N1 Cu1 N5 C24 85.6(3)
N7 N6 C25 C26 -2.6(5)
Cu1 N6 C25 C26 162.1(3)
N7 N6 C25 C24 178.6(3)
Cu1 N6 C25 C24 -16.8(4)
C27 C26 C25 N6 63.3(5)
C31 C26 C25 N6 -115.5(4)
C27 C26 C25 C24 -118.0(4)
C31 C26 C25 C24 63.2(5)
N5 C24 C25 N6 8.5(5)
C23 C24 C25 N6 -170.5(4)
N5 C24 C25 C26 -170.4(3)
C23 C24 C25 C26 10.7(5)
C19 C14 C15 N4 -179.3(3)
C13 C14 C15 N4 2.8(5)
C19 C14 C15 C16 0.5(4)
C13 C14 C15 C16 -177.3(3)
C15 C14 C19 C18 1.2(5)
C13 C14 C19 C18 179.2(3)
N5 C24 C23 C22 -1.9(6)
C25 C24 C23 C22 176.9(4)
O2 C32 C33 C34 166.9(4)
N7 C32 C33 C34 -11.6(6)
O2 C32 C33 C38 -11.4(6)
N7 C32 C33 C38 170.0(4)
N4 C15 C16 C17 178.1(3)
C14 C15 C16 C17 -1.7(5)
C38 C33 C34 N8 178.1(4)
C32 C33 C34 N8 -0.2(6)
C38 C33 C34 C35 0.1(6)
C32 C33 C34 C35 -178.3(4)
N6 Cu1 N1 C1 -7.2(4)
N2 Cu1 N1 C1 177.0(4)
O2 Cu1 N1 C1 71.0(4)
N5 Cu1 N1 C1 -85.8(4)
O1 Cu1 N1 C1 175.2(3)
N6 Cu1 N1 C5 166.9(2)
N2 Cu1 N1 C5 -8.9(2)
O2 Cu1 N1 C5 -114.9(2)
N5 Cu1 N1 C5 88.3(2)
O1 Cu1 N1 C5 -10.7(4)
N3 N2 C6 C5 176.6(3)
Cu1 N2 C6 C5 -9.4(4)
N3 N2 C6 C7 -3.5(5)
Cu1 N2 C6 C7 170.4(2)
C15 C16 C17 C18 1.1(6)
C31 C26 C27 C28 -1.5(6)
C25 C26 C27 C28 179.7(3)
C1 N1 C5 C4 0.6(6)
Cu1 N1 C5 C4 -174.2(3)
C1 N1 C5 C6 -178.1(3)
Cu1 N1 C5 C6 7.1(4)
N2 C6 C5 N1 0.5(4)
C7 C6 C5 N1 -179.4(3)
N2 C6 C5 C4 -178.2(4)
C7 C6 C5 C4 1.9(5)
N2 C6 C7 C8 72.2(5)
C5 C6 C7 C8 -107.9(4)
N2 C6 C7 C12 -107.9(5)
C5 C6 C7 C12 71.9(5)
C27 C26 C31 C30 0.7(6)
C25 C26 C31 C30 179.5(4)
C20 C21 C22 C23 0.2(8)
C24 C23 C22 C21 0.4(7)
C5 N1 C1 C2 -1.0(7)
Cu1 N1 C1 C2 172.7(4)
C14 C19 C18 C17 -1.8(5)
C16 C17 C18 C19 0.7(6)
C36 C37 C38 C33 -0.1(10)
C34 C33 C38 C37 0.5(8)
C32 C33 C38 C37 179.0(5)
N1 C5 C4 C3 0.2(6)
C6 C5 C4 C3 178.8(4)
C30 C29 C28 C27 -0.9(7)
C26 C27 C28 C29 1.6(6)
C24 N5 C20 C21 -2.0(7)
Cu1 N5 C20 C21 179.4(4)
C22 C21 C20 N5 0.6(8)
C28 C29 C30 C31 0.0(7)
C26 C31 C30 C29 0.0(7)
N8 C34 C35 C36 -179.3(4)
C33 C34 C35 C36 -1.2(7)
N1 C1 C2 C3 0.6(8)
C1 C2 C3 C4 0.3(8)
C5 C4 C3 C2 -0.7(7)
C38 C37 C36 C35 -1.1(10)
C34 C35 C36 C37 1.7(9)
C8 C7 C12 C11 0.0(8)
C6 C7 C12 C11 -179.8(5)
C12 C7 C8 C9 -0.1(7)
C6 C7 C8 C9 179.7(4)
C10 C9 C8 C7 -0.4(8)
C8 C9 C10 C11 1.0(9)
C9 C10 C11 C12 -1.1(11)
C7 C12 C11 C10 0.6(10)
